data_1539702
loop_
_publ_author_name
'Fernandez, F.'
'Saez-Puche, R.'
'Cascales, C.'
'Marcano, C.M.'
'Rasines, I.'

_publ_section_title
;
 X-Ray diffraction data and magnetic properties of the oxides R3 Sb5 O12
;
_journal_name_full 'Journal of Physics and Chemistry of Solids'
_journal_page_first 871
_journal_page_last 875
_journal_volume 50
_journal_year 1989
_chemical_formula_sum 'O12 Sb5 Sm3'
_chemical_name_systematic 'Sm3 Sb5 O12'
_space_group_IT_number 217
_symmetry_space_group_name_Hall 'I -4 2 3'
_symmetry_space_group_name_H-M 'I -4 3 m'
_cell_angle_alpha 90
_cell_angle_beta 90
_cell_angle_gamma 90
_cell_formula_units_Z 4
_cell_length_a 11.0356
_cell_length_b 11.0356
_cell_length_c 11.0356
_cell_volume 1343.965
_citation_journal_id_ASTM JPCSAW
_cod_data_source_file Fernandez_JPCSAW_1989_1864.cif
_cod_data_source_block O12Sb5Sm3
_cod_database_code 1539702

loop_
_symmetry_equiv_pos_as_xyz
x,y,z
y,-x,-z
-x,-y,z
-y,x,-z
x,-y,-z
-y,-x,z
-x,y,-z
y,x,z
z,x,y
x,-z,-y
-z,-x,y
-x,z,-y
z,-x,-y
-x,-z,y
-z,x,-y
x,z,y
y,z,x
y,-z,-x
-z,-y,x
-y,z,-x
z,y,x
-y,-z,x
-z,y,-x
z,-y,-x
x+1/2,y+1/2,z+1/2
y+1/2,-x+1/2,-z+1/2
-x+1/2,-y+1/2,z+1/2
-y+1/2,x+1/2,-z+1/2
x+1/2,-y+1/2,-z+1/2
-y+1/2,-x+1/2,z+1/2
-x+1/2,y+1/2,-z+1/2
y+1/2,x+1/2,z+1/2
z+1/2,x+1/2,y+1/2
x+1/2,-z+1/2,-y+1/2
-z+1/2,-x+1/2,y+1/2
-x+1/2,z+1/2,-y+1/2
z+1/2,-x+1/2,-y+1/2
-x+1/2,-z+1/2,y+1/2
-z+1/2,x+1/2,-y+1/2
x+1/2,z+1/2,y+1/2
y+1/2,z+1/2,x+1/2
y+1/2,-z+1/2,-x+1/2
-z+1/2,-y+1/2,x+1/2
-y+1/2,z+1/2,-x+1/2
z+1/2,y+1/2,x+1/2
-y+1/2,-z+1/2,x+1/2
-z+1/2,y+1/2,-x+1/2
z+1/2,-y+1/2,-x+1/2

loop_
_atom_site_label
_atom_site_type_symbol
_atom_site_fract_x
_atom_site_fract_y
_atom_site_fract_z
_atom_site_occupancy
_atom_site_U_iso_or_equiv
Sb1 Sb+3 0 0 0.2824 1 0.0
Sb2 Sb+3 0.254 0.254 0.254 1 0.0
Sm1 Sm+3 0.25 0.5 0 1 0.0
O1 O-2 0.109 0.403 0.403 1 0.0
O2 O-2 0.138 0.138 0.336 1 0.0
